data_7102728
loop_
_publ_author_name
'Nakamura, Asao'
'Sato, Tomohiro'
'Kuroda, Reiko'

_publ_section_title
;
 Formation of racemic crystals of transition metal complexes by
 grinding 1 : 1 mixtures of enantiomeric crystals.
;
_journal_issue 24
_journal_name_full 'Chemical communications (Cambridge, England)'
_journal_page_first 2858
_journal_page_last 2859
_journal_paper_doi 10.1039/b409006c
_journal_year 2004
_chemical_formula_sum 'C72 H48 F24 N12 Os2 P4'
_chemical_formula_weight 2041.50
_chemical_name_systematic
;
?
;
_space_group_IT_number 19
_symmetry_cell_setting orthorhombic
_symmetry_space_group_name_Hall 'P 2ac 2ab'
_symmetry_space_group_name_H-M 'P 21 21 21'
_atom_sites_solution_hydrogens geom
_atom_sites_solution_primary direct
_atom_sites_solution_secondary difmap
_audit_creation_method SHELXL-97
_cell_angle_alpha 90.00
_cell_angle_beta 90.00
_cell_angle_gamma 90.00
_cell_formula_units_Z 8
_cell_length_a 13.1878(13)
_cell_length_b 17.9354(16)
_cell_length_c 32.058(3)
_cell_measurement_reflns_used 9999
_cell_measurement_temperature 298(2)
_cell_measurement_theta_max 27.93
_cell_measurement_theta_min 1.30
_cell_volume 7582.7(12)
_computing_cell_refinement 'Bruker SAINT'
_computing_data_collection 'Bruker SMART'
_computing_data_reduction 'Bruker SAINT'
_computing_structure_refinement 'SHELXL-97 (Sheldrick, 1997)'
_computing_structure_solution 'SHELXS-97 (Sheldrick, 1997)'
_diffrn_ambient_temperature 298(2)
_diffrn_measured_fraction_theta_full 0.976
_diffrn_measured_fraction_theta_max 0.976
_diffrn_measurement_device_type 'Bruker APEX'
_diffrn_measurement_method '\w scans'
_diffrn_radiation_monochromator graphite
_diffrn_radiation_source 'fine-focus sealed tube'
_diffrn_radiation_type MoK\a
_diffrn_radiation_wavelength 0.71073
_diffrn_reflns_av_R_equivalents 0.0717
_diffrn_reflns_av_sigmaI/netI 0.1274
_diffrn_reflns_limit_h_max 17
_diffrn_reflns_limit_h_min -14
_diffrn_reflns_limit_k_max 19
_diffrn_reflns_limit_k_min -23
_diffrn_reflns_limit_l_max 32
_diffrn_reflns_limit_l_min -42
_diffrn_reflns_number 47279
_diffrn_reflns_theta_full 27.93
_diffrn_reflns_theta_max 27.93
_diffrn_reflns_theta_min 1.30
_exptl_absorpt_coefficient_mu 3.543
_exptl_absorpt_correction_T_max 0.9011
_exptl_absorpt_correction_T_min 0.5376
_exptl_absorpt_correction_type empirical
_exptl_absorpt_process_details 'Bruker SADABS'
_exptl_crystal_colour black
_exptl_crystal_density_diffrn 1.788
_exptl_crystal_density_method 'not measured'
_exptl_crystal_description plate
_exptl_crystal_F_000 3968
_exptl_crystal_size_max 0.20
_exptl_crystal_size_mid 0.10
_exptl_crystal_size_min 0.03
_refine_diff_density_max 0.975
_refine_diff_density_min -0.749
_refine_diff_density_rms 0.129
_refine_ls_abs_structure_details 'Flack H D (1983), Acta Cryst. A39, 876-881'
_refine_ls_abs_structure_Flack -0.002(7)
_refine_ls_extinction_method none
_refine_ls_goodness_of_fit_ref 1.022
_refine_ls_hydrogen_treatment mixed
_refine_ls_matrix_type full
_refine_ls_number_parameters 607
_refine_ls_number_reflns 17377
_refine_ls_number_restraints 0
_refine_ls_restrained_S_all 1.022
_refine_ls_R_factor_all 0.1019
_refine_ls_R_factor_gt 0.0553
_refine_ls_shift/su_max 0.002
_refine_ls_shift/su_mean 0.000
_refine_ls_structure_factor_coef Fsqd
_refine_ls_weighting_details 'calc w=1/[\s^2^(Fo^2^)+(0.0000P)^2^+0.0000P] where P=(Fo^2^+2Fc^2^)/3'
_refine_ls_weighting_scheme calc
_refine_ls_wR_factor_gt 0.1066
_refine_ls_wR_factor_ref 0.1211
_reflns_number_gt 11599
_reflns_number_total 17377
_reflns_threshold_expression >2sigma(I)
_cod_data_source_file b409006c.txt
_cod_data_source_block compound_5
_cod_depositor_comments
;
The following automatic conversions were performed:
'_symmetry_cell_setting' value 'Orthorhombic' changed to 'orthorhombic'
according to '/home/saulius/struct/CIF-dictionaries/cif_core.dic'
dictionary named 'cif_core.dic' version 2.4.1 from 2010-06-29.

Automatic conversion script
Id: cif_fix_enum 1527 2010-12-29 10:47:43Z saulius 
;
_cod_original_sg_symbol_H-M P2(1)2(1)2(1)
_cod_database_code 7102728

loop_
_symmetry_equiv_pos_as_xyz
'x, y, z'
'-x+1/2, -y, z+1/2'
'x+1/2, -y+1/2, -z'
'-x, y+1/2, -z+1/2'

loop_
_atom_site_label
_atom_site_type_symbol
_atom_site_fract_x
_atom_site_fract_y
_atom_site_fract_z
_atom_site_U_iso_or_equiv
_atom_site_adp_type
_atom_site_occupancy
_atom_site_symmetry_multiplicity
_atom_site_calc_flag
_atom_site_refinement_flags
N1 N -0.1228(5) 0.4306(3) 0.5294(2) 0.0450(16) Uiso 1 1 d .
C2 C -0.1987(7) 0.4591(5) 0.5514(3) 0.055(2) Uiso 1 1 d .
H2 H -0.1842 0.4969 0.5703 0.066 Uiso 1 1 calc R
C3 C -0.2991(8) 0.4356(5) 0.5476(3) 0.066(3) Uiso 1 1 d .
H3 H -0.3500 0.4562 0.5640 0.079 Uiso 1 1 calc R
C4 C -0.3204(8) 0.3806(5) 0.5187(3) 0.058(2) Uiso 1 1 d .
H4 H -0.3868 0.3642 0.5154 0.069 Uiso 1 1 calc R
C5 C -0.2582(8) 0.2931(5) 0.4627(3) 0.063(3) Uiso 1 1 d .
H5 H -0.3230 0.2749 0.4572 0.076 Uiso 1 1 calc R
C6 C -0.1824(9) 0.2683(6) 0.4421(3) 0.074(3) Uiso 1 1 d .
H6 H -0.1949 0.2329 0.4216 0.089 Uiso 1 1 calc R
C7 C 0.0078(8) 0.2654(6) 0.4265(3) 0.074(3) Uiso 1 1 d .
H7 H 0.0006 0.2298 0.4056 0.089 Uiso 1 1 calc R
C8 C 0.1011(9) 0.2937(5) 0.4363(3) 0.069(3) Uiso 1 1 d .
H8 H 0.1581 0.2766 0.4221 0.083 Uiso 1 1 calc R
C9 C 0.1120(8) 0.3477(5) 0.4674(3) 0.060(2) Uiso 1 1 d .
H9 H 0.1765 0.3661 0.4732 0.072 Uiso 1 1 calc R
N10 N 0.0331(6) 0.3739(3) 0.48897(19) 0.0446(16) Uiso 1 1 d .
C11 C -0.0607(6) 0.3459(4) 0.4789(2) 0.045(2) Uiso 1 1 d .
C12 C -0.0774(8) 0.2916(5) 0.4487(3) 0.060(3) Uiso 1 1 d .
C13 C -0.2436(7) 0.3495(4) 0.4947(3) 0.050(2) Uiso 1 1 d .
C14 C -0.1461(7) 0.3741(4) 0.5016(3) 0.043(2) Uiso 1 1 d .
N21 N 0.0024(5) 0.5580(3) 0.56459(19) 0.0387(16) Uiso 1 1 d .
C22 C 0.0055(7) 0.5679(5) 0.6055(3) 0.049(2) Uiso 1 1 d .
H22 H 0.0239 0.5275 0.6220 0.058 Uiso 1 1 calc R
C23 C -0.0170(8) 0.6347(5) 0.6251(3) 0.064(3) Uiso 1 1 d .
H23 H -0.0128 0.6382 0.6540 0.077 Uiso 1 1 calc R
C24 C -0.0461(8) 0.6971(5) 0.6016(3) 0.061(3) Uiso 1 1 d .
H24 H -0.0644 0.7419 0.6141 0.073 Uiso 1 1 calc R
C25 C -0.0697(7) 0.7486(5) 0.5302(3) 0.058(2) Uiso 1 1 d .
H25 H -0.0865 0.7950 0.5411 0.069 Uiso 1 1 calc R
C26 C -0.0682(8) 0.7397(6) 0.4900(3) 0.069(3) Uiso 1 1 d .
H26 H -0.0808 0.7808 0.4731 0.082 Uiso 1 1 calc R
C27 C -0.0498(8) 0.6539(5) 0.4276(3) 0.066(3) Uiso 1 1 d .
H27 H -0.0656 0.6920 0.4091 0.079 Uiso 1 1 calc R
C28 C -0.0291(9) 0.5847(5) 0.4129(3) 0.070(3) Uiso 1 1 d .
H28 H -0.0280 0.5755 0.3843 0.084 Uiso 1 1 calc R
C29 C -0.0095(7) 0.5274(5) 0.4413(3) 0.062(3) Uiso 1 1 d .
H29 H 0.0009 0.4794 0.4312 0.074 Uiso 1 1 calc R
N30 N -0.0051(5) 0.5389(4) 0.4831(2) 0.0470(17) Uiso 1 1 d .
C31 C -0.0248(7) 0.6096(4) 0.4956(2) 0.046(2) Uiso 1 1 d .
C32 C -0.0477(7) 0.6686(5) 0.4704(3) 0.056(2) Uiso 1 1 d .
C33 C -0.0461(7) 0.6886(4) 0.5581(3) 0.052(2) Uiso 1 1 d .
C34 C -0.0230(6) 0.6200(4) 0.5409(2) 0.0376(18) Uiso 1 1 d .
N41 N 0.0737(5) 0.3972(3) 0.5790(2) 0.0420(16) Uiso 1 1 d .
C42 C 0.0188(8) 0.3496(5) 0.6020(3) 0.054(2) Uiso 1 1 d .
H42 H -0.0486 0.3418 0.5946 0.065 Uiso 1 1 calc R
C43 C 0.0573(8) 0.3109(5) 0.6365(3) 0.065(3) Uiso 1 1 d .
H43 H 0.0173 0.2780 0.6517 0.078 Uiso 1 1 calc R
C44 C 0.1568(8) 0.3239(5) 0.6469(3) 0.067(3) Uiso 1 1 d .
H44 H 0.1844 0.2990 0.6697 0.080 Uiso 1 1 calc R
C45 C 0.3220(8) 0.3891(5) 0.6337(3) 0.067(3) Uiso 1 1 d .
H45 H 0.3526 0.3692 0.6573 0.081 Uiso 1 1 calc R
C46 C 0.3757(9) 0.4318(5) 0.6093(3) 0.066(3) Uiso 1 1 d .
H46 H 0.4435 0.4399 0.6159 0.079 Uiso 1 1 calc R
C47 C 0.3874(9) 0.5118(5) 0.5447(3) 0.071(3) Uiso 1 1 d .
H47 H 0.4556 0.5225 0.5491 0.086 Uiso 1 1 calc R
C48 C 0.3400(9) 0.5396(6) 0.5113(3) 0.074(3) Uiso 1 1 d .
H48 H 0.3763 0.5683 0.4923 0.089 Uiso 1 1 calc R
C49 C 0.2369(8) 0.5263(5) 0.5043(3) 0.059(2) Uiso 1 1 d .
H49 H 0.2059 0.5467 0.4808 0.070 Uiso 1 1 calc R
N50 N 0.1820(5) 0.4851(3) 0.5305(2) 0.0462(17) Uiso 1 1 d .
C51 C 0.2294(7) 0.4540(5) 0.5645(3) 0.048(2) Uiso 1 1 d .
C52 C 0.3350(7) 0.4667(5) 0.5731(3) 0.056(2) Uiso 1 1 d .
C53 C 0.2152(7) 0.3710(5) 0.6255(3) 0.049(2) Uiso 1 1 d .
C54 C 0.1739(7) 0.4085(4) 0.5908(3) 0.044(2) Uiso 1 1 d .
N61 N 0.2197(6) 0.9098(4) 0.6558(2) 0.0530(19) Uiso 1 1 d .
C62 C 0.2179(9) 0.9845(5) 0.6576(3) 0.072(3) Uiso 1 1 d .
H62 H 0.2260 1.0075 0.6834 0.087 Uiso 1 1 calc R
C63 C 0.2044(9) 1.0289(7) 0.6226(4) 0.087(3) Uiso 1 1 d .
H63 H 0.2061 1.0805 0.6251 0.104 Uiso 1 1 calc R
C64 C 0.1889(9) 0.9977(6) 0.5851(4) 0.087(4) Uiso 1 1 d .
H64 H 0.1772 1.0275 0.5618 0.105 Uiso 1 1 calc R
C65 C 0.1799(9) 0.8799(6) 0.5438(3) 0.074(3) Uiso 1 1 d .
H65 H 0.1677 0.9064 0.5194 0.089 Uiso 1 1 calc R
C66 C 0.1866(8) 0.8055(5) 0.5417(3) 0.070(3) Uiso 1 1 d .
H66 H 0.1784 0.7820 0.5160 0.084 Uiso 1 1 calc R
C67 C 0.2231(8) 0.6846(5) 0.5799(3) 0.064(3) Uiso 1 1 d .
H67 H 0.2215 0.6573 0.5552 0.077 Uiso 1 1 calc R
C68 C 0.2415(8) 0.6496(5) 0.6161(3) 0.066(3) Uiso 1 1 d .
H68 H 0.2508 0.5982 0.6166 0.080 Uiso 1 1 calc R
C69 C 0.2465(7) 0.6901(5) 0.6529(3) 0.057(2) Uiso 1 1 d .
H69 H 0.2609 0.6653 0.6777 0.068 Uiso 1 1 calc R
N70 N 0.2311(5) 0.7641(3) 0.65370(19) 0.0419(16) Uiso 1 1 d .
C71 C 0.2132(7) 0.8004(4) 0.6167(3) 0.047(2) Uiso 1 1 d .
C72 C 0.2066(8) 0.7603(5) 0.5786(3) 0.063(3) Uiso 1 1 d .
C73 C 0.1906(8) 0.9197(5) 0.5812(3) 0.065(3) Uiso 1 1 d .
C74 C 0.2078(7) 0.8772(5) 0.6177(3) 0.052(2) Uiso 1 1 d .
N81 N 0.3831(5) 0.8496(3) 0.7086(2) 0.0428(16) Uiso 1 1 d .
C82 C 0.4585(7) 0.8137(4) 0.6879(3) 0.049(2) Uiso 1 1 d .
H82 H 0.4408 0.7764 0.6691 0.059 Uiso 1 1 calc R
C83 C 0.5602(7) 0.8295(5) 0.6934(3) 0.059(3) Uiso 1 1 d .
H83 H 0.6086 0.8025 0.6787 0.071 Uiso 1 1 calc R
C84 C 0.5898(8) 0.8840(5) 0.7200(3) 0.061(3) Uiso 1 1 d .
H84 H 0.6582 0.8955 0.7229 0.073 Uiso 1 1 calc R
C85 C 0.5378(9) 0.9812(5) 0.7727(3) 0.064(3) Uiso 1 1 d .
H85 H 0.6046 0.9949 0.7779 0.077 Uiso 1 1 calc R
C86 C 0.4615(8) 1.0157(5) 0.7928(3) 0.069(3) Uiso 1 1 d .
H86 H 0.4774 1.0537 0.8113 0.083 Uiso 1 1 calc R
C87 C 0.2736(10) 1.0317(6) 0.8058(3) 0.084(3) Uiso 1 1 d .
H87 H 0.2848 1.0713 0.8239 0.101 Uiso 1 1 calc R
C88 C 0.1780(10) 1.0090(6) 0.7982(4) 0.091(4) Uiso 1 1 d .
H88 H 0.1235 1.0319 0.8114 0.109 Uiso 1 1 calc R
C89 C 0.1616(9) 0.9496(6) 0.7696(3) 0.071(3) Uiso 1 1 d .
H89 H 0.0956 0.9335 0.7647 0.086 Uiso 1 1 calc R
N90 N 0.2374(6) 0.9164(4) 0.7498(2) 0.0540(19) Uiso 1 1 d .
C91 C 0.3357(7) 0.9391(4) 0.7576(3) 0.047(2) Uiso 1 1 d .
C92 C 0.3566(8) 0.9965(5) 0.7869(3) 0.063(3) Uiso 1 1 d .
C93 C 0.5163(7) 0.9233(5) 0.7432(3) 0.048(2) Uiso 1 1 d .
C94 C 0.4138(7) 0.9039(5) 0.7363(3) 0.046(2) Uiso 1 1 d .
N101 N 0.0756(5) 0.8182(4) 0.7082(2) 0.0499(18) Uiso 1 1 d .
C102 C 0.0010(8) 0.8502(5) 0.6855(3) 0.064(3) Uiso 1 1 d .
H102 H 0.0161 0.8876 0.6664 0.076 Uiso 1 1 calc R
C103 C -0.1002(9) 0.8264(6) 0.6910(3) 0.071(3) Uiso 1 1 d .
H103 H -0.1508 0.8484 0.6749 0.086 Uiso 1 1 calc R
C104 C -0.1255(9) 0.7750(6) 0.7177(3) 0.074(3) Uiso 1 1 d .
H104 H -0.1933 0.7611 0.7199 0.088 Uiso 1 1 calc R
C105 C -0.0694(9) 0.6858(6) 0.7736(3) 0.075(3) Uiso 1 1 d .
H105 H -0.1353 0.6688 0.7775 0.090 Uiso 1 1 calc R
C106 C 0.0017(8) 0.6562(5) 0.7974(3) 0.065(3) Uiso 1 1 d .
H106 H -0.0154 0.6205 0.8172 0.078 Uiso 1 1 calc R
C107 C 0.1887(8) 0.6543(6) 0.8151(3) 0.069(3) Uiso 1 1 d .
H107 H 0.1781 0.6197 0.8362 0.083 Uiso 1 1 calc R
C108 C 0.2843(8) 0.6784(5) 0.8072(3) 0.063(3) Uiso 1 1 d .
H108 H 0.3383 0.6621 0.8234 0.075 Uiso 1 1 calc R
C109 C 0.3006(8) 0.7281(5) 0.7743(3) 0.057(3) Uiso 1 1 d .
H109 H 0.3667 0.7423 0.7681 0.069 Uiso 1 1 calc R
N110 N 0.2246(6) 0.7560(4) 0.7516(2) 0.0481(17) Uiso 1 1 d .
C111 C 0.1258(7) 0.7328(5) 0.7609(3) 0.053(2) Uiso 1 1 d .
C112 C 0.1075(7) 0.6796(5) 0.7925(3) 0.055(2) Uiso 1 1 d .
C113 C -0.0550(8) 0.7408(5) 0.7427(3) 0.064(3) Uiso 1 1 d .
C114 C 0.0487(7) 0.7653(5) 0.7353(3) 0.056(2) Uiso 1 1 d .
Os1 Os 0.02805(3) 0.463023(17) 0.529398(10) 0.03986(9) Uani 1 1 d .
Os2 Os 0.22992(3) 0.835425(19) 0.704545(10) 0.04331(9) Uani 1 1 d .
P1 P 0.8603(2) 0.00280(15) 0.78060(8) 0.0559(7) Uani 1 1 d .
F11 F 0.7777(6) 0.0502(4) 0.7598(3) 0.139(3) Uani 1 1 d .
F12 F 0.8036(6) 0.0132(3) 0.8243(2) 0.111(3) Uani 1 1 d .
F13 F 0.9190(5) 0.0786(3) 0.7887(2) 0.096(2) Uani 1 1 d .
F14 F 0.9446(5) -0.0407(4) 0.8054(2) 0.107(2) Uani 1 1 d .
F15 F 0.9210(7) -0.0060(4) 0.7395(2) 0.117(3) Uani 1 1 d .
F16 F 0.7988(6) -0.0720(3) 0.7751(2) 0.096(2) Uani 1 1 d .
P2 P 0.9195(3) 0.1423(2) 0.55953(10) 0.0857(10) Uani 1 1 d .
F21 F 0.8425(8) 0.0856(5) 0.5769(3) 0.161(4) Uani 1 1 d .
F22 F 0.8544(7) 0.2082(5) 0.5787(3) 0.167(4) Uani 1 1 d .
F23 F 0.9827(9) 0.1422(6) 0.6003(3) 0.178(4) Uani 1 1 d .
F24 F 0.9915(6) 0.2043(4) 0.5396(3) 0.131(3) Uani 1 1 d .
F25 F 0.9871(6) 0.0773(5) 0.5410(3) 0.130(3) Uani 1 1 d .
F26 F 0.8568(7) 0.1411(5) 0.5181(2) 0.130(3) Uani 1 1 d .
P3 P 0.6311(3) 0.65833(18) 0.59130(9) 0.0739(8) Uani 1 1 d .
F31 F 0.5747(6) 0.6356(5) 0.5503(2) 0.127(3) Uani 1 1 d .
F32 F 0.5275(8) 0.6858(5) 0.6087(3) 0.163(4) Uani 1 1 d .
F33 F 0.6535(7) 0.7375(4) 0.5726(3) 0.134(3) Uani 1 1 d .
F34 F 0.6860(10) 0.6801(4) 0.6316(3) 0.188(5) Uani 1 1 d .
F35 F 0.7306(7) 0.6282(4) 0.5715(4) 0.162(4) Uani 1 1 d .
F36 F 0.6049(7) 0.5776(4) 0.6092(2) 0.112(3) Uani 1 1 d .
P4 P 0.6032(2) 0.67748(19) 0.80370(11) 0.0825(9) Uani 1 1 d .
F41 F 0.5339(6) 0.6718(5) 0.7655(3) 0.139(3) Uani 1 1 d .
F42 F 0.5301(7) 0.7426(5) 0.8200(3) 0.142(3) Uani 1 1 d .
F43 F 0.6679(7) 0.7413(5) 0.7821(3) 0.141(3) Uani 1 1 d .
F44 F 0.6714(7) 0.6884(4) 0.8436(3) 0.141(3) Uani 1 1 d .
F45 F 0.6778(7) 0.6164(4) 0.7881(3) 0.140(3) Uani 1 1 d .
F46 F 0.5396(9) 0.6199(5) 0.8265(4) 0.189(5) Uani 1 1 d .

loop_
_atom_site_aniso_label
_atom_site_aniso_U_11
_atom_site_aniso_U_22
_atom_site_aniso_U_33
_atom_site_aniso_U_23
_atom_site_aniso_U_13
_atom_site_aniso_U_12
Os1 0.03880(18) 0.03880(16) 0.04198(18) -0.00079(16) -0.00323(15) -0.00351(16)
Os2 0.03584(17) 0.0538(2) 0.04028(18) -0.01135(17) -0.00269(15) 0.00284(17)
P1 0.0436(15) 0.0607(15) 0.0635(17) 0.0103(13) -0.0019(12) -0.0035(12)
F11 0.058(4) 0.142(6) 0.217(8) 0.107(6) -0.018(5) 0.008(4)
F12 0.154(8) 0.083(4) 0.095(5) 0.007(4) 0.062(5) -0.010(4)
F13 0.119(6) 0.082(4) 0.088(5) 0.011(4) 0.010(4) -0.049(4)
F14 0.062(4) 0.122(5) 0.135(6) 0.055(5) -0.015(4) -0.005(4)
F15 0.158(8) 0.113(5) 0.081(5) -0.005(4) 0.043(5) -0.006(5)
F16 0.121(6) 0.075(4) 0.092(5) 0.004(3) -0.032(4) -0.041(4)
P2 0.059(2) 0.122(3) 0.076(2) -0.022(2) 0.0058(16) -0.0104(19)
F21 0.186(10) 0.142(7) 0.155(8) -0.003(6) 0.055(7) -0.064(7)
F22 0.107(7) 0.149(7) 0.245(10) -0.089(7) 0.079(7) -0.025(5)
F23 0.175(10) 0.250(11) 0.108(6) -0.020(7) -0.052(6) 0.006(9)
F24 0.079(6) 0.153(7) 0.160(7) -0.008(6) 0.042(5) -0.025(5)
F25 0.082(6) 0.167(7) 0.142(7) -0.034(6) -0.006(5) 0.041(5)
F26 0.119(7) 0.159(7) 0.111(6) -0.016(5) -0.033(5) -0.001(5)
P3 0.086(2) 0.0757(19) 0.0602(18) 0.0037(16) -0.0043(15) 0.0260(17)
F31 0.124(7) 0.179(7) 0.078(5) 0.027(5) -0.019(4) -0.034(6)
F32 0.167(9) 0.151(7) 0.171(8) 0.025(6) 0.087(7) 0.057(7)
F33 0.146(8) 0.086(5) 0.170(8) 0.030(5) 0.004(6) -0.012(5)
F34 0.353(16) 0.100(5) 0.111(6) -0.011(5) -0.120(8) 0.005(8)
F35 0.089(6) 0.121(6) 0.276(11) -0.032(7) 0.027(7) 0.006(5)
F36 0.169(8) 0.093(5) 0.073(4) 0.021(4) -0.015(4) 0.014(5)
P4 0.0541(18) 0.088(2) 0.105(3) -0.008(2) -0.0083(17) -0.0050(17)
F41 0.105(6) 0.158(7) 0.153(7) -0.050(6) -0.064(5) 0.025(6)
F42 0.113(7) 0.139(6) 0.175(8) -0.056(6) 0.011(6) 0.027(6)
F43 0.106(7) 0.152(7) 0.164(8) 0.038(6) 0.009(6) -0.021(5)
F44 0.148(8) 0.146(7) 0.128(6) 0.026(5) -0.062(6) -0.026(6)
F45 0.108(7) 0.133(6) 0.178(8) -0.031(6) -0.030(6) 0.054(5)
F46 0.142(9) 0.174(8) 0.252(12) 0.053(8) 0.017(8) -0.078(7)

loop_
_atom_type_symbol
_atom_type_description
_atom_type_scat_dispersion_real
_atom_type_scat_dispersion_imag
_atom_type_scat_source
C C 0.0033 0.0016 'International Tables Vol C Tables 4.2.6.8 and 6.1.1.4'
H H 0.0000 0.0000 'International Tables Vol C Tables 4.2.6.8 and 6.1.1.4'
N N 0.0061 0.0033 'International Tables Vol C Tables 4.2.6.8 and 6.1.1.4'
F F 0.0171 0.0103 'International Tables Vol C Tables 4.2.6.8 and 6.1.1.4'
P P 0.1023 0.0942 'International Tables Vol C Tables 4.2.6.8 and 6.1.1.4'
Os Os -1.2165 7.6030 'International Tables Vol C Tables 4.2.6.8 and 6.1.1.4'

loop_
_geom_angle_atom_site_label_1
_geom_angle_atom_site_label_2
_geom_angle_atom_site_label_3
_geom_angle
C2 N1 C14 117.2(8)
C2 N1 Os1 128.0(6)
C14 N1 Os1 114.7(5)
N1 C2 C3 123.6(9)
C4 C3 C2 117.8(9)
C3 C4 C13 120.7(9)
C6 C5 C13 120.2(10)
C5 C6 C12 124.6(10)
C8 C7 C12 118.5(10)
C7 C8 C9 120.9(11)
N10 C9 C8 122.2(9)
C9 N10 C11 116.9(7)
C9 N10 Os1 128.6(6)
C11 N10 Os1 113.7(6)
N10 C11 C12 124.2(8)
N10 C11 C14 117.4(7)
C12 C11 C14 118.5(8)
C11 C12 C7 117.4(9)
C11 C12 C6 116.8(9)
C7 C12 C6 125.9(9)
C14 C13 C4 117.5(8)
C14 C13 C5 117.5(8)
C4 C13 C5 125.0(9)
C13 C14 N1 123.1(8)
C13 C14 C11 122.5(8)
N1 C14 C11 114.3(7)
C22 N21 C34 116.3(6)
C22 N21 Os1 130.1(5)
C34 N21 Os1 113.6(5)
N21 C22 C23 124.0(8)
C22 C23 C24 120.2(9)
C33 C24 C23 116.6(9)
C26 C25 C33 121.6(9)
C25 C26 C32 122.9(10)
C28 C27 C32 120.8(10)
C27 C28 C29 118.8(10)
N30 C29 C28 122.7(9)
C31 N30 C29 115.2(7)
C31 N30 Os1 116.4(5)
C29 N30 Os1 128.3(6)
N30 C31 C32 126.3(8)
N30 C31 C34 114.2(7)
C32 C31 C34 119.5(7)
C31 C32 C27 116.1(8)
C31 C32 C26 117.8(8)
C27 C32 C26 126.2(9)
C34 C33 C24 119.6(8)
C34 C33 C25 117.8(8)
C24 C33 C25 122.6(8)
C33 C34 N21 123.2(7)
C33 C34 C31 120.4(7)
N21 C34 C31 116.4(6)
C42 N41 C54 117.2(7)
C42 N41 Os1 128.9(6)
C54 N41 Os1 113.7(5)
N41 C42 C43 123.6(9)
C44 C43 C42 117.0(10)
C53 C44 C43 122.3(10)
C46 C45 C53 123.0(10)
C45 C46 C52 122.8(11)
C48 C47 C52 120.4(11)
C47 C48 C49 121.4(11)
N50 C49 C48 121.3(9)
C49 N50 C51 118.6(8)
C49 N50 Os1 128.9(6)
C51 N50 Os1 112.4(6)
N50 C51 C54 118.9(8)
N50 C51 C52 121.9(8)
C54 C51 C52 119.2(8)
C47 C52 C46 126.7(10)
C47 C52 C51 116.4(9)
C46 C52 C51 116.9(9)
C44 C53 C54 119.0(9)
C44 C53 C45 127.0(9)
C54 C53 C45 114.0(8)
C51 C54 N41 115.0(8)
C51 C54 C53 123.9(8)
N41 C54 C53 120.9(7)
C62 N61 C74 117.7(8)
C62 N61 Os2 128.0(6)
C74 N61 Os2 114.1(5)
N61 C62 C63 122.7(10)
C64 C63 C62 120.4(11)
C63 C64 C73 119.4(12)
C66 C65 C73 123.0(11)
C65 C66 C72 121.6(10)
C68 C67 C72 121.1(9)
C67 C68 C69 119.9(9)
N70 C69 C68 121.9(8)
C69 N70 C71 118.5(7)
C69 N70 Os2 128.8(6)
C71 N70 Os2 112.7(5)
N70 C71 C74 117.5(8)
N70 C71 C72 120.9(7)
C74 C71 C72 121.5(8)
C67 C72 C71 117.7(9)
C67 C72 C66 126.9(9)
C71 C72 C66 115.3(8)
C65 C73 C64 125.5(10)
C65 C73 C74 116.6(9)
C64 C73 C74 117.8(10)
N61 C74 C71 116.3(8)
N61 C74 C73 121.9(8)
C71 C74 C73 121.8(8)
C82 N81 C94 115.7(7)
C82 N81 Os2 129.4(6)
C94 N81 Os2 114.8(5)
N81 C82 C83 123.5(8)
C84 C83 C82 120.5(9)
C83 C84 C93 119.6(10)
C86 C85 C93 120.1(10)
C85 C86 C92 123.2(10)
C88 C87 C92 121.1(11)
C87 C88 C89 119.0(12)
N90 C89 C88 122.0(11)
C89 N90 C91 119.3(8)
C89 N90 Os2 128.3(7)
C91 N90 Os2 112.4(6)
N90 C91 C94 118.3(8)
N90 C91 C92 121.0(8)
C94 C91 C92 120.7(9)
C87 C92 C91 117.5(10)
C87 C92 C86 126.0(10)
C91 C92 C86 116.5(9)
C84 C93 C94 116.9(8)
C84 C93 C85 125.0(9)
C94 C93 C85 118.1(8)
N81 C94 C91 114.8(8)
N81 C94 C93 123.8(8)
C91 C94 C93 121.4(8)
C114 N101 C102 117.3(8)
C114 N101 Os2 113.9(6)
C102 N101 Os2 128.7(6)
N101 C102 C103 119.5(9)
C104 C103 C102 122.6(11)
C103 C104 C113 121.8(12)
C106 C105 C113 126.3(11)
C105 C106 C112 119.9(10)
C108 C107 C112 121.4(10)
C107 C108 C109 119.2(10)
N110 C109 C108 122.3(9)
C109 N110 C111 118.1(7)
C109 N110 Os2 128.9(7)
C111 N110 Os2 113.0(6)
N110 C111 C112 120.8(8)
N110 C111 C114 114.7(8)
C112 C111 C114 124.5(9)
C107 C112 C111 118.0(9)
C107 C112 C106 126.4(9)
C111 C112 C106 115.6(8)
C104 C113 C105 129.2(11)
C104 C113 C114 113.9(9)
C105 C113 C114 116.9(9)
N101 C114 C111 118.3(9)
N101 C114 C113 124.9(9)
C111 C114 C113 116.7(8)
N10 Os1 N30 93.8(3)
N10 Os1 N50 97.3(3)
N30 Os1 N50 95.4(3)
N10 Os1 N41 91.8(2)
N30 Os1 N41 172.6(3)
N50 Os1 N41 79.1(3)
N10 Os1 N21 170.7(3)
N30 Os1 N21 79.3(2)
N50 Os1 N21 89.6(3)
N41 Os1 N21 95.7(2)
N10 Os1 N1 79.3(3)
N30 Os1 N1 88.9(3)
N50 Os1 N1 174.7(2)
N41 Os1 N1 96.8(3)
N21 Os1 N1 94.2(2)
N81 Os2 N90 79.6(3)
N81 Os2 N61 91.8(3)
N90 Os2 N61 94.6(3)
N81 Os2 N101 173.0(3)
N90 Os2 N101 96.5(3)
N61 Os2 N101 94.3(3)
N81 Os2 N70 96.9(3)
N90 Os2 N70 172.4(3)
N61 Os2 N70 78.7(2)
N101 Os2 N70 87.7(3)
N81 Os2 N110 94.2(3)
N90 Os2 N110 88.5(3)
N61 Os2 N110 173.6(3)
N101 Os2 N110 79.8(3)
N70 Os2 N110 98.6(2)
F11 P1 F15 93.1(5)
F11 P1 F14 174.7(5)
F15 P1 F14 90.9(5)
F11 P1 F16 93.3(4)
F15 P1 F16 94.8(4)
F14 P1 F16 89.9(4)
F11 P1 F13 86.7(4)
F15 P1 F13 88.5(4)
F14 P1 F13 89.8(4)
F16 P1 F13 176.7(4)
F11 P1 F12 89.1(5)
F15 P1 F12 176.7(5)
F14 P1 F12 86.8(4)
F16 P1 F12 87.5(4)
F13 P1 F12 89.2(4)
F21 P2 F23 92.8(6)
F21 P2 F26 87.0(5)
F23 P2 F26 178.9(6)
F21 P2 F25 91.2(5)
F23 P2 F25 90.8(5)
F26 P2 F25 88.2(5)
F21 P2 F22 89.7(5)
F23 P2 F22 88.0(6)
F26 P2 F22 93.1(6)
F25 P2 F22 178.5(6)
F21 P2 F24 175.2(6)
F23 P2 F24 91.1(6)
F26 P2 F24 89.1(5)
F25 P2 F24 91.5(5)
F22 P2 F24 87.7(5)
F34 P3 F35 91.9(7)
F34 P3 F32 91.9(6)
F35 P3 F32 176.1(7)
F34 P3 F31 179.6(6)
F35 P3 F31 88.1(5)
F32 P3 F31 88.1(6)
F34 P3 F33 90.1(5)
F35 P3 F33 90.0(5)
F32 P3 F33 90.9(5)
F31 P3 F33 90.2(5)
F34 P3 F36 91.7(4)
F35 P3 F36 90.8(5)
F32 P3 F36 88.2(5)
F31 P3 F36 87.9(4)
F33 P3 F36 178.0(5)
F46 P4 F41 90.6(6)
F46 P4 F45 91.5(6)
F41 P4 F45 94.2(5)
F46 P4 F44 90.5(6)
F41 P4 F44 176.3(5)
F45 P4 F44 89.3(5)
F46 P4 F43 176.3(6)
F41 P4 F43 91.1(5)
F45 P4 F43 91.6(5)
F44 P4 F43 87.6(5)
F46 P4 F42 90.3(6)
F41 P4 F42 87.1(5)
F45 P4 F42 177.8(5)
F44 P4 F42 89.4(5)
F43 P4 F42 86.5(5)

loop_
_geom_bond_atom_site_label_1
_geom_bond_atom_site_label_2
_geom_bond_distance
N1 C2 1.326(10)
N1 C14 1.384(10)
N1 Os1 2.073(7)
C2 C3 1.394(13)
C3 C4 1.382(12)
C4 C13 1.390(12)
C5 C6 1.278(13)
C5 C13 1.452(11)
C6 C12 1.463(14)
C7 C8 1.368(14)
C7 C12 1.410(14)
C8 C9 1.398(13)
C9 N10 1.335(11)
N10 C11 1.374(10)
N10 Os1 2.059(6)
C11 C12 1.391(11)
C11 C14 1.433(11)
C13 C14 1.378(12)
N21 C22 1.324(10)
N21 C34 1.387(9)
N21 Os1 2.071(6)
C22 C23 1.386(11)
C23 C24 1.404(12)
C24 C33 1.401(12)
C25 C26 1.297(12)
C25 C33 1.434(12)
C26 C32 1.447(13)
C27 C28 1.357(13)
C27 C32 1.396(12)
C28 C29 1.399(12)
C29 N30 1.356(11)
N30 C31 1.356(10)
N30 Os1 2.060(6)
C31 C32 1.366(11)
C31 C34 1.463(11)
C33 C34 1.383(10)
N41 C42 1.340(10)
N41 C54 1.389(11)
N41 Os1 2.070(6)
C42 C43 1.402(12)
C43 C44 1.374(13)
C44 C53 1.334(12)
C45 C46 1.303(13)
C45 C53 1.469(13)
C46 C52 1.424(13)
C47 C48 1.337(13)
C47 C52 1.401(13)
C48 C49 1.398(14)
C49 N50 1.334(10)
N50 C51 1.373(10)
N50 Os1 2.069(7)
C51 C54 1.383(11)
C51 C52 1.439(13)
C53 C54 1.409(11)
N61 C62 1.341(11)
N61 C74 1.366(10)
N61 Os2 2.059(7)
C62 C63 1.388(14)
C63 C64 1.342(15)
C64 C73 1.405(13)
C65 C66 1.339(13)
C65 C73 1.401(13)
C66 C72 1.458(13)
C67 C68 1.344(12)
C67 C72 1.375(12)
C68 C69 1.386(12)
C69 N70 1.343(10)
N70 C71 1.374(10)
N70 Os2 2.072(6)
C71 C74 1.378(11)
C71 C72 1.419(12)
C73 C74 1.413(12)
N81 C82 1.358(10)
N81 C94 1.379(10)
N81 Os2 2.040(7)
C82 C83 1.381(13)
C83 C84 1.355(12)
C84 C93 1.411(12)
C85 C86 1.346(13)
C85 C93 1.432(12)
C86 C92 1.438(14)
C87 C88 1.348(16)
C87 C92 1.400(15)
C88 C89 1.422(14)
C89 N90 1.326(12)
N90 C91 1.381(11)
N90 Os2 2.056(7)
C91 C94 1.389(12)
C91 C92 1.421(12)
C93 C94 1.412(12)
N101 C114 1.335(10)
N101 C102 1.352(11)
N101 Os2 2.061(7)
C102 C103 1.412(14)
C103 C104 1.302(13)
C104 C113 1.373(14)
C105 C106 1.320(13)
C105 C113 1.409(14)
C106 C112 1.467(13)
C107 C108 1.356(14)
C107 C112 1.370(13)
C108 C109 1.395(12)
C109 N110 1.336(11)
N110 C111 1.400(12)
N110 Os2 2.076(7)
C111 C112 1.412(12)
C111 C114 1.432(13)
C113 C114 1.456(14)
P1 F11 1.534(7)
P1 F15 1.551(7)
P1 F14 1.575(7)
P1 F16 1.577(6)
P1 F13 1.586(6)
P1 F12 1.598(6)
P2 F21 1.541(9)
P2 F23 1.551(9)
P2 F26 1.564(8)
P2 F25 1.583(8)
P2 F22 1.585(9)
P2 F24 1.596(8)
P3 F34 1.531(8)
P3 F35 1.555(9)
P3 F32 1.556(9)
P3 F31 1.564(8)
P3 F33 1.569(8)
P3 F36 1.595(7)
P4 F46 1.518(9)
P4 F41 1.532(8)
P4 F45 1.555(8)
P4 F44 1.575(8)
P4 F43 1.587(9)
P4 F42 1.602(8)
